data_7233722
loop_
_publ_author_name
'Yan-Ping He'
'Yan-Xi Tan'
'Jian Zhang'

_publ_section_title
;
 Guest inducing fluorescence switching in
 lanthanide-tris((4-carboxyl)phenylduryl)amine frameworks integrating
 porosity and flexibility
;
_journal_name_full 'Journal of Materials Chemistry C'
_journal_page_first 4436
_journal_page_last 4441
_journal_paper_doi 10.1039/C4TC00329B
_journal_volume 2
_journal_year 2014
_chemical_formula_sum 'C78 H56 Eu2 N2 O16'
_chemical_formula_weight 1581.21
_space_group_IT_number 13
_space_group_name_Hall '-P 2yac'
_space_group_name_H-M_alt 'P 1 2/n 1'
_symmetry_cell_setting monoclinic
_symmetry_space_group_name_H-M 'P 1 2/n 1'
_atom_sites_solution_hydrogens geom
_atom_sites_solution_primary direct
_atom_sites_solution_secondary difmap
_cell_angle_alpha 90.00
_cell_angle_beta 96.591(4)
_cell_angle_gamma 90.00
_cell_formula_units_Z 4
_cell_length_a 21.8054(12)
_cell_length_b 9.0383(3)
_cell_length_c 49.995(3)
_cell_measurement_reflns_used 6283
_cell_measurement_temperature 293(2)
_cell_measurement_theta_max 1.00000
_cell_measurement_theta_min 0.90161
_cell_volume 9788.1(9)
_computing_cell_refinement 'Bruker XSCANS'
_computing_data_collection 'Bruker XSCANS'
_computing_data_reduction 'Bruker SHELXTL'
_computing_molecular_graphics 'Bruker SHELXTL'
_computing_publication_material 'Bruker SHELXTL'
_computing_structure_refinement 'SHELXL-97 (Sheldrick, 1997)'
_computing_structure_solution 'SHELXS-97 (Sheldrick, 1990)'
_diffrn_ambient_temperature 293(2)
_diffrn_detector_area_resol_mean none
_diffrn_measured_fraction_theta_full 0.999
_diffrn_measured_fraction_theta_max 0.999
_diffrn_measurement_device_type 'SuperNova, Dual, Cu at zero, Atlas'
_diffrn_measurement_method '\w scans'
_diffrn_radiation_monochromator graphite
_diffrn_radiation_source 'fine-focus sealed tube'
_diffrn_radiation_type MoK\a
_diffrn_radiation_wavelength 0.71073
_diffrn_reflns_av_R_equivalents 0.0931
_diffrn_reflns_av_sigmaI/netI 0.1203
_diffrn_reflns_limit_h_max 22
_diffrn_reflns_limit_h_min -22
_diffrn_reflns_limit_k_max 9
_diffrn_reflns_limit_k_min -9
_diffrn_reflns_limit_l_max 52
_diffrn_reflns_limit_l_min -31
_diffrn_reflns_number 30669
_diffrn_reflns_theta_full 22.00
_diffrn_reflns_theta_max 22.00
_diffrn_reflns_theta_min 2.35
_diffrn_standards_decay_% none
_diffrn_standards_interval_count none
_diffrn_standards_interval_time none
_diffrn_standards_number none
_exptl_absorpt_coefficient_mu 1.320
_exptl_absorpt_correction_T_max 1.00000
_exptl_absorpt_correction_T_min 0.29298
_exptl_absorpt_correction_type multi-scan
_exptl_absorpt_process_details none
_exptl_crystal_colour yellow
_exptl_crystal_density_diffrn 1.035
_exptl_crystal_density_meas 1.0703(1)
_exptl_crystal_density_method 'not measured'
_exptl_crystal_description needle
_exptl_crystal_F_000 3152
_exptl_crystal_size_max 0.45
_exptl_crystal_size_mid 0.16
_exptl_crystal_size_min 0.11
_refine_diff_density_max 1.292
_refine_diff_density_min -1.674
_refine_diff_density_rms 0.112
_refine_ls_extinction_method none
_refine_ls_goodness_of_fit_ref 0.952
_refine_ls_hydrogen_treatment mixed
_refine_ls_matrix_type full
_refine_ls_number_parameters 883
_refine_ls_number_reflns 11992
_refine_ls_number_restraints 6
_refine_ls_restrained_S_all 0.952
_refine_ls_R_factor_all 0.1040
_refine_ls_R_factor_gt 0.0754
_refine_ls_shift/su_max 0.005
_refine_ls_shift/su_mean 0.000
_refine_ls_structure_factor_coef Fsqd
_refine_ls_weighting_details 'calc w=1/[\s^2^(Fo^2^)+(0.0970P)^2^+0.0000P] where P=(Fo^2^+2Fc^2^)/3'
_refine_ls_weighting_scheme calc
_refine_ls_wR_factor_gt 0.1748
_refine_ls_wR_factor_ref 0.1885
_reflns_number_gt 7870
_reflns_number_total 11992
_reflns_threshold_expression >2sigma(I)
_cod_data_source_file J-Mater-Chem-C-2014-2-4436.cif
_cod_data_source_block d
_cod_original_cell_volume 9788.0(8)
_cod_original_sg_symbol_H-M P2/n
_cod_database_code 7233722

loop_
_symmetry_equiv_pos_as_xyz
'x, y, z'
'-x+1/2, y, -z+1/2'
'-x, -y, -z'
'x-1/2, -y, z-1/2'

loop_
_atom_site_label
_atom_site_type_symbol
_atom_site_fract_x
_atom_site_fract_y
_atom_site_fract_z
_atom_site_U_iso_or_equiv
_atom_site_adp_type
_atom_site_occupancy
_atom_site_symmetry_multiplicity
_atom_site_calc_flag
_atom_site_refinement_flags
_atom_site_disorder_assembly
_atom_site_disorder_group
Eu1 Eu -0.41152(2) 0.36698(5) 0.848653(11) 0.0498(2) Uani 1 1 d . . .
Eu2 Eu 0.44644(2) -0.93392(6) 1.091400(12) 0.0498(2) Uani 1 1 d . . .
N1 N 0.1262(3) 0.0188(9) 0.94817(19) 0.061(3) Uani 1 1 d . . .
N2 N 0.0095(3) 1.3094(10) 0.8189(2) 0.069(3) Uani 1 1 d . . .
O1 O -0.3641(3) 0.0818(8) 0.90407(18) 0.077(3) Uani 1 1 d . . .
O2 O -0.3415(3) 0.2879(8) 0.88383(16) 0.063(2) Uani 1 1 d . . .
O3 O -0.3569(3) 0.5987(7) 0.85515(18) 0.076(2) Uani 1 1 d . . .
O4 O -0.3159(4) 0.4374(8) 0.83012(18) 0.089(3) Uani 1 1 d . . .
O5 O -0.4454(3) 0.4820(7) 0.88844(15) 0.066(2) Uani 1 1 d . . .
H5A H -0.4663 0.5552 0.8840 0.100 Uiso 1 1 calc R . .
O6 O -0.4881(5) 0.5430(10) 0.8260(2) 0.130(4) Uani 1 1 d . . .
H6A H -0.5228 0.5078 0.8256 0.195 Uiso 1 1 calc R . .
O7 O -0.0700(4) 2.2711(8) 0.69624(16) 0.092(3) Uani 1 1 d . . .
O8 O 0.3828(4) -0.8520(9) 1.04914(16) 0.088(3) Uani 1 1 d . . .
O9 O 0.4183(3) -0.8690(7) 1.13587(12) 0.0567(18) Uani 1 1 d . . .
H9B H 0.4011 -0.7883 1.1351 0.085 Uiso 1 1 calc R . .
O10 O 0.3809(4) -0.7164(8) 1.08453(17) 0.078(3) Uani 1 1 d . . .
O11 O 0.4630(4) -1.1361(9) 1.0599(2) 0.114(3) Uani 1 1 d . . .
H11A H 0.4874 -1.1962 1.0674 0.172 Uiso 1 1 calc R . .
O12 O 0.4825(3) 1.0612(10) 0.88111(19) 0.092(3) Uani 1 1 d . . .
O14 O 0.4986(3) 1.2419(10) 0.8540(2) 0.095(3) Uani 1 1 d . . .
O15 O -0.1124(3) 2.1157(7) 0.66663(17) 0.0579(19) Uani 1 1 d . . .
O16 O 0.4834(3) 0.7285(8) 0.89488(16) 0.069(2) Uani 1 1 d . . .
O17 O 0.4594(4) 0.8541(9) 0.92937(19) 0.092(3) Uani 1 1 d . . .
C1 C -0.1074(6) 1.8935(13) 0.7049(3) 0.075(4) Uani 1 1 d . . .
H1A H -0.1321 1.8824 0.6886 0.090 Uiso 1 1 calc R . .
C3 C -0.2172(6) 0.6360(14) 0.8236(3) 0.090(4) Uani 1 1 d . . .
H3A H -0.2207 0.5522 0.8127 0.109 Uiso 1 1 calc R . .
C9 C -0.2140(4) 0.2388(11) 0.8947(2) 0.063(3) Uani 1 1 d . . .
H9A H -0.2264 0.3155 0.8829 0.076 Uiso 1 1 calc R . .
C20 C 0.3957(5) 1.1669(11) 0.8560(2) 0.058(3) Uani 1 1 d . . .
C21 C 0.3944(5) 0.6488(13) 0.9153(3) 0.069(3) Uani 1 1 d . . .
C23 C 0.2021(5) 1.2294(13) 0.8363(3) 0.064(3) Uani 1 1 d . . .
C25 C -0.1516(4) 0.2135(10) 0.9025(2) 0.051(3) Uani 1 1 d . . .
H25A H -0.1223 0.2749 0.8961 0.062 Uiso 1 1 calc R . .
C26 C -0.2599(5) 0.6674(11) 0.8417(2) 0.063(3) Uani 1 1 d . . .
C32 C 0.2986(5) 0.4526(12) 0.9222(2) 0.057(3) Uani 1 1 d . . .
C33 C -0.0655(4) 0.0715(12) 0.9275(2) 0.057(3) Uani 1 1 d . . .
C34 C 0.4647(5) 1.1551(13) 0.8640(3) 0.061(3) Uani 1 1 d . . .
C35 C 0.2279(4) 0.0925(11) 0.9370(2) 0.062(3) Uani 1 1 d . . .
H35A H 0.2409 -0.0055 0.9386 0.074 Uiso 1 1 calc R . .
C36 C 0.0619(4) 0.0301(11) 0.9408(2) 0.053(3) Uani 1 1 d . . .
C37 C 0.3895(5) 0.5222(13) 0.9008(2) 0.071(4) Uani 1 1 d . . .
H37A H 0.4166 0.5006 0.8882 0.086 Uiso 1 1 calc R . .
C38 C 0.1494(4) 0.2750(11) 0.9368(2) 0.056(3) Uani 1 1 d . . .
H38A H 0.1090 0.3036 0.9385 0.067 Uiso 1 1 calc R . .
C40 C -0.2102(5) 0.8917(11) 0.8547(2) 0.066(3) Uani 1 1 d . . .
H40A H -0.2079 0.9758 0.8655 0.079 Uiso 1 1 calc R . .
C41 C 0.2674(4) 1.2045(12) 0.8429(2) 0.057(3) Uani 1 1 d . . .
C43 C -0.0088(5) 1.4354(13) 0.8018(2) 0.069(3) Uani 1 1 d . . .
C44 C -0.1323(4) 0.0971(10) 0.9197(2) 0.050(3) Uani 1 1 d . . .
C45 C -0.0922(5) 1.2394(12) 0.8298(2) 0.056(3) Uani 1 1 d . . .
H45A H -0.1030 1.3388 0.8303 0.067 Uiso 1 1 calc R . .
C46 C 0.1327(5) -0.2398(12) 0.9627(2) 0.062(3) Uani 1 1 d . . .
H46A H 0.1021 -0.2624 0.9488 0.074 Uiso 1 1 calc R . .
C47 C -0.2399(4) 0.0328(11) 0.9217(2) 0.057(3) Uani 1 1 d . . .
H47A H -0.2691 -0.0285 0.9282 0.068 Uiso 1 1 calc R . .
C48 C -0.1671(5) 0.8713(13) 0.8365(2) 0.065(3) Uani 1 1 d . . .
C51 C -0.1779(5) 0.0065(12) 0.9292(2) 0.059(3) Uani 1 1 d . . .
H51A H -0.1661 -0.0720 0.9407 0.071 Uiso 1 1 calc R . .
C52 C -0.1682(5) 0.7385(17) 0.8227(3) 0.096(5) Uani 1 1 d . . .
H52A H -0.1361 0.7160 0.8126 0.115 Uiso 1 1 calc R . .
C54 C -0.0325(4) 1.2007(12) 0.8248(2) 0.057(3) Uani 1 1 d . . .
C55 C 0.0740(5) 1.2855(12) 0.8250(3) 0.072(4) Uani 1 1 d . . .
C56 C 0.1665(5) 0.1241(11) 0.9412(2) 0.054(3) Uani 1 1 d . . .
C57 C -0.0242(4) 0.0873(12) 0.9079(2) 0.064(3) Uani 1 1 d . . .
H57A H -0.0387 0.1108 0.8902 0.077 Uiso 1 1 calc R . .
C58 C 0.3433(5) 0.4281(14) 0.9053(2) 0.074(4) Uani 1 1 d . . .
H58A H 0.3415 0.3386 0.8960 0.089 Uiso 1 1 calc R . .
C59 C -0.0157(5) 1.0535(13) 0.8261(3) 0.071(4) Uani 1 1 d . . .
H59A H 0.0247 1.0264 0.8241 0.085 Uiso 1 1 calc R . .
C60 C 0.3616(6) -0.7478(13) 1.0602(3) 0.074(4) Uani 1 1 d . . .
C61 C 0.3118(5) 1.2939(14) 0.8310(2) 0.075(4) Uani 1 1 d . . .
H61A H 0.2977 1.3684 0.8190 0.090 Uiso 1 1 calc R . .
C62 C -0.2554(5) 0.7919(11) 0.8569(2) 0.063(3) Uani 1 1 d . . .
H62A H -0.2838 0.8088 0.8691 0.076 Uiso 1 1 calc R . .
C63 C 0.1937(5) -0.0615(12) 0.9888(3) 0.077(4) Uani 1 1 d . . .
H63A H 0.2040 0.0366 0.9927 0.093 Uiso 1 1 calc R . .
C64 C 0.0202(4) 0.0055(12) 0.9602(2) 0.066(3) Uani 1 1 d . . .
H64A H 0.0348 -0.0235 0.9776 0.079 Uiso 1 1 calc R . .
C65 C -0.1341(5) 1.1357(13) 0.8339(2) 0.068(3) Uani 1 1 d . . .
H65A H -0.1742 1.1634 0.8363 0.082 Uiso 1 1 calc R . .
C66 C 0.1908(5) 0.3790(11) 0.9301(2) 0.061(3) Uani 1 1 d . . .
H66A H 0.1776 0.4761 0.9271 0.073 Uiso 1 1 calc R . .
C67 C -0.3138(5) 0.5585(13) 0.8417(3) 0.067(3) Uani 1 1 d . . .
C68 C -0.0430(5) 0.0254(13) 0.9528(2) 0.069(3) Uani 1 1 d . . .
H68A H -0.0704 0.0068 0.9653 0.083 Uiso 1 1 calc R . .
C69 C -0.0829(5) 2.0203(12) 0.7101(2) 0.059(3) Uani 1 1 d . . .
C71 C 0.1593(5) -0.3508(12) 0.9789(2) 0.069(3) Uani 1 1 d . . .
H71A H 0.1476 -0.4483 0.9753 0.083 Uiso 1 1 calc R . .
C72 C 0.2920(5) 1.0959(11) 0.8604(2) 0.064(3) Uani 1 1 d . . .
H72A H 0.2649 1.0331 0.8679 0.077 Uiso 1 1 calc R . .
C73 C 0.0991(4) 1.2538(12) 0.8508(2) 0.068(4) Uani 1 1 d . . .
H73A H 0.0737 1.2518 0.8645 0.082 Uiso 1 1 calc R . .
C74 C 0.0392(5) 0.0667(12) 0.9158(2) 0.059(3) Uani 1 1 d . . .
H74A H 0.0665 0.0792 0.9030 0.071 Uiso 1 1 calc R . .
C75 C -0.0586(5) 0.9462(12) 0.8304(2) 0.065(3) Uani 1 1 d . . .
H75A H -0.0473 0.8469 0.8306 0.078 Uiso 1 1 calc R . .
C76 C 0.0222(5) 1.5651(12) 0.8036(2) 0.063(3) Uani 1 1 d . . .
H76A H 0.0562 1.5773 0.8165 0.076 Uiso 1 1 calc R . .
C77 C -0.3280(5) 0.1719(13) 0.8972(2) 0.054(3) Uani 1 1 d . . .
C78 C 0.1511(5) -0.0971(12) 0.9670(2) 0.062(3) Uani 1 1 d . . .
C79 C 0.2028(5) -0.3212(11) 1.0003(2) 0.056(3) Uani 1 1 d . . .
C80 C 0.2582(6) -0.4209(12) 1.0430(2) 0.074(4) Uani 1 1 d . . .
H80A H 0.2455 -0.3370 1.0516 0.089 Uiso 1 1 calc R . .
C82 C 0.3508(5) 0.6885(12) 0.9321(2) 0.066(3) Uani 1 1 d . . .
H82A H 0.3526 0.7800 0.9407 0.079 Uiso 1 1 calc R . .
C84 C -0.0459(5) 1.6648(11) 0.7664(2) 0.053(3) Uani 1 1 d . . .
C85 C 0.2697(4) 0.1953(13) 0.9307(2) 0.061(3) Uani 1 1 d . . .
H85A H 0.3097 0.1663 0.9285 0.073 Uiso 1 1 calc R . .
C86 C -0.2592(4) 0.1461(10) 0.9050(2) 0.043(3) Uani 1 1 d . . .
C87 C 0.4497(5) 0.7529(12) 0.9130(2) 0.055(3) Uani 1 1 d . . .
C88 C 0.2531(5) 0.3425(12) 0.9277(2) 0.053(3) Uani 1 1 d . . .
C89 C 0.3553(5) 1.0750(11) 0.8673(2) 0.060(3) Uani 1 1 d . . .
H89A H 0.3698 1.0007 0.8793 0.071 Uiso 1 1 calc R . .
C90 C 0.1777(5) 1.2604(14) 0.8118(3) 0.087(4) Uani 1 1 d . . .
H90A H 0.2036 1.2624 0.7982 0.105 Uiso 1 1 calc R . .
C91 C 0.2925(5) -0.6692(12) 1.0192(3) 0.075(4) Uani 1 1 d . . .
H91A H 0.3019 -0.7579 1.0111 0.090 Uiso 1 1 calc R . .
C92 C 0.1622(4) 1.2244(11) 0.8569(2) 0.055(3) Uani 1 1 d U . .
H92A H 0.1780 1.2015 0.8745 0.066 Uiso 1 1 calc R . .
C93 C 0.3165(5) -0.6434(12) 1.0457(2) 0.059(3) Uani 1 1 d . . .
C94 C 0.2549(5) -0.5678(13) 1.0042(3) 0.077(4) Uani 1 1 d . . .
H94A H 0.2414 -0.5858 0.9861 0.092 Uiso 1 1 calc R . .
C95 C 0.3748(5) 1.2722(12) 0.8369(2) 0.070(3) Uani 1 1 d . . .
H95A H 0.4026 1.3272 0.8282 0.084 Uiso 1 1 calc R . .
C96 C 0.1128(5) 1.2919(15) 0.8045(3) 0.088(4) Uani 1 1 d . . .
H96A H 0.0973 1.3154 0.7868 0.106 Uiso 1 1 calc R . .
C97 C 0.2382(6) -0.4427(13) 1.0163(3) 0.075(4) Uani 1 1 d . . .
C98 C -0.1176(5) 0.9850(11) 0.8345(2) 0.057(3) Uani 1 1 d . . .
C99 C -0.0578(6) 1.4184(15) 0.7813(3) 0.102(5) Uani 1 1 d . . .
H99A H -0.0790 1.3292 0.7789 0.122 Uiso 1 1 calc R . .
C100 C 0.3051(5) 0.5889(12) 0.9356(2) 0.066(3) Uani 1 1 d . . .
H10A H 0.2768 0.6131 0.9474 0.079 Uiso 1 1 calc R . .
C101 C -0.0739(6) 1.5389(14) 0.7646(3) 0.107(6) Uani 1 1 d . . .
H10B H -0.1070 1.5279 0.7513 0.129 Uiso 1 1 calc R . .
C102 C 0.2202(5) -0.1729(14) 1.0045(3) 0.078(4) Uani 1 1 d . . .
H10C H 0.2508 -0.1499 1.0184 0.093 Uiso 1 1 calc R . .
C103 C 0.0036(5) 1.6777(13) 0.7865(2) 0.067(3) Uani 1 1 d . . .
H10D H 0.0248 1.7670 0.7883 0.081 Uiso 1 1 calc R . .
C104 C 0.2971(6) -0.5221(13) 1.0574(2) 0.080(4) Uani 1 1 d . . .
H10E H 0.3099 -0.5048 1.0755 0.096 Uiso 1 1 calc R . .
C105 C -0.0895(6) 2.1417(14) 0.6901(3) 0.071(4) Uani 1 1 d . . .
C106 C -0.1003(6) 1.7766(12) 0.7210(3) 0.087(5) Uani 1 1 d . . .
H10F H -0.1206 1.6884 0.7162 0.105 Uiso 1 1 calc R . .
C107 C -0.0595(6) 1.7892(13) 0.7467(3) 0.085(4) Uani 1 1 d . . .
C108 C -0.0339(9) 1.9351(14) 0.7532(3) 0.152(9) Uani 1 1 d . . .
H10G H -0.0101 1.9543 0.7695 0.182 Uiso 1 1 calc R . .
C109 C -0.0468(9) 2.0438(15) 0.7339(3) 0.146(8) Uani 1 1 d . . .
H10H H -0.0302 2.1375 0.7373 0.175 Uiso 1 1 calc R . .

loop_
_atom_site_aniso_label
_atom_site_aniso_U_11
_atom_site_aniso_U_22
_atom_site_aniso_U_33
_atom_site_aniso_U_23
_atom_site_aniso_U_13
_atom_site_aniso_U_12
Eu1 0.0542(4) 0.0348(3) 0.0605(4) -0.0024(3) 0.0067(3) -0.0082(3)
Eu2 0.0433(3) 0.0396(3) 0.0659(4) 0.0017(3) 0.0039(3) -0.0035(3)
N1 0.011(4) 0.072(6) 0.099(8) 0.037(5) 0.008(4) -0.008(4)
N2 0.023(5) 0.076(6) 0.105(8) 0.053(6) -0.005(5) -0.008(5)
O1 0.039(4) 0.065(5) 0.126(8) 0.017(5) 0.006(4) -0.037(4)
O2 0.047(5) 0.058(5) 0.078(6) -0.017(4) -0.019(4) 0.016(4)
O3 0.071(5) 0.035(4) 0.129(8) -0.015(4) 0.041(5) -0.027(4)
O4 0.104(7) 0.048(4) 0.126(8) -0.040(5) 0.063(6) -0.020(5)
O5 0.063(5) 0.059(4) 0.079(6) 0.007(4) 0.015(4) -0.001(4)
O6 0.107(7) 0.081(6) 0.204(13) 0.023(7) 0.027(7) -0.026(6)
O7 0.172(9) 0.039(5) 0.059(6) -0.014(4) -0.012(6) 0.005(5)
O8 0.132(8) 0.069(5) 0.055(6) -0.015(5) -0.030(5) 0.031(6)
O9 0.074(5) 0.070(4) 0.031(4) -0.002(4) 0.026(3) 0.005(4)
O10 0.100(6) 0.066(5) 0.059(6) -0.010(4) -0.031(5) 0.037(5)
O11 0.084(6) 0.091(6) 0.175(11) 0.007(7) 0.046(6) 0.021(5)
O12 0.036(5) 0.120(7) 0.113(8) 0.051(6) -0.022(5) 0.020(5)
O14 0.028(4) 0.098(6) 0.157(10) 0.010(6) 0.005(5) -0.034(5)
O15 0.062(5) 0.039(4) 0.074(6) 0.013(4) 0.016(4) 0.019(3)
O16 0.066(5) 0.062(5) 0.087(6) -0.024(4) 0.043(5) -0.032(4)
O17 0.080(6) 0.070(5) 0.135(8) -0.050(6) 0.057(5) -0.044(5)
C1 0.103(10) 0.048(7) 0.070(9) 0.027(7) -0.009(7) -0.018(7)
C3 0.104(11) 0.079(9) 0.093(11) -0.025(8) 0.031(9) -0.035(9)
C9 0.039(7) 0.056(7) 0.091(10) 0.006(6) -0.011(6) -0.009(6)
C20 0.040(7) 0.042(6) 0.088(9) -0.020(6) -0.014(6) 0.019(6)
C21 0.045(7) 0.064(8) 0.101(11) 0.004(8) 0.017(7) -0.017(6)
C23 0.029(6) 0.086(8) 0.074(9) 0.036(7) -0.007(6) -0.003(6)
C25 0.034(6) 0.044(6) 0.075(8) 0.000(6) 0.002(5) -0.002(5)
C26 0.068(8) 0.048(7) 0.082(9) 0.002(6) 0.044(7) -0.017(6)
C32 0.041(6) 0.062(7) 0.069(8) -0.003(6) 0.012(6) -0.012(6)
C33 0.035(6) 0.068(7) 0.066(8) 0.019(6) -0.002(6) 0.000(6)
C34 0.027(7) 0.062(7) 0.087(10) -0.032(7) -0.022(6) -0.008(7)
C35 0.030(6) 0.051(6) 0.102(10) 0.022(6) -0.003(6) 0.002(6)
C36 0.015(5) 0.055(6) 0.087(9) 0.033(6) -0.004(5) -0.007(5)
C37 0.059(8) 0.087(9) 0.072(9) -0.018(7) 0.023(6) -0.048(7)
C38 0.033(6) 0.066(7) 0.071(8) 0.010(6) 0.011(5) 0.003(6)
C40 0.058(7) 0.046(7) 0.098(10) -0.025(6) 0.027(7) -0.021(6)
C41 0.037(7) 0.075(7) 0.057(8) 0.024(6) -0.006(5) -0.014(6)
C43 0.046(7) 0.088(8) 0.065(8) 0.035(7) -0.024(6) -0.010(7)
C44 0.041(6) 0.042(6) 0.066(8) 0.006(6) -0.002(5) 0.001(5)
C45 0.033(6) 0.049(6) 0.085(9) 0.021(6) 0.006(6) 0.004(6)
C46 0.063(8) 0.060(7) 0.059(8) 0.011(6) -0.007(6) -0.013(6)
C47 0.026(6) 0.048(6) 0.097(10) 0.008(6) 0.011(6) -0.014(5)
C48 0.073(8) 0.067(8) 0.056(8) -0.023(7) 0.011(6) -0.006(7)
C51 0.048(7) 0.067(7) 0.064(8) 0.025(6) 0.017(6) -0.008(6)
C52 0.043(7) 0.140(13) 0.111(12) -0.036(10) 0.037(7) 0.003(9)
C54 0.030(6) 0.069(8) 0.068(8) 0.037(6) -0.007(5) -0.020(6)
C55 0.037(7) 0.074(8) 0.100(11) 0.053(8) -0.011(7) -0.019(6)
C56 0.042(7) 0.062(7) 0.057(7) 0.026(6) -0.003(5) 0.005(6)
C57 0.020(6) 0.094(8) 0.077(9) 0.039(7) 0.001(5) 0.005(6)
C58 0.072(8) 0.080(8) 0.075(9) -0.013(7) 0.026(7) -0.033(8)
C59 0.033(6) 0.070(8) 0.112(11) 0.005(8) 0.011(6) -0.006(7)
C60 0.075(9) 0.055(7) 0.082(11) -0.006(7) -0.037(8) 0.023(7)
C61 0.057(8) 0.104(9) 0.060(8) 0.050(7) -0.007(6) 0.013(7)
C62 0.068(8) 0.049(7) 0.078(9) -0.024(6) 0.028(6) -0.012(6)
C63 0.058(7) 0.064(7) 0.098(10) 0.037(7) -0.039(7) -0.018(7)
C64 0.036(7) 0.084(8) 0.074(9) 0.040(7) -0.007(6) -0.003(6)
C65 0.030(6) 0.074(8) 0.099(10) 0.024(7) 0.004(6) 0.012(7)
C66 0.062(8) 0.038(6) 0.082(9) 0.009(6) 0.011(6) -0.015(6)
C67 0.053(8) 0.067(8) 0.087(9) -0.006(7) 0.031(6) 0.037(7)
C68 0.045(7) 0.101(9) 0.062(8) 0.029(7) 0.015(6) -0.002(7)
C69 0.085(9) 0.048(7) 0.046(8) 0.003(6) 0.010(6) 0.028(7)
C71 0.080(9) 0.058(7) 0.069(9) 0.015(7) 0.007(7) 0.010(7)
C72 0.065(8) 0.047(6) 0.075(9) 0.016(6) -0.016(6) -0.015(6)
C73 0.038(7) 0.084(8) 0.081(9) 0.052(7) -0.003(6) -0.006(6)
C74 0.053(7) 0.076(7) 0.052(7) 0.022(6) 0.021(6) 0.019(6)
C75 0.039(7) 0.056(7) 0.104(10) -0.005(7) 0.025(6) -0.002(6)
C76 0.055(7) 0.061(7) 0.074(9) 0.016(7) 0.010(6) -0.018(7)
C77 0.049(8) 0.059(8) 0.050(7) -0.028(6) -0.017(6) 0.023(7)
C78 0.040(7) 0.070(8) 0.072(9) 0.029(7) -0.005(6) 0.015(6)
C79 0.071(8) 0.049(7) 0.047(7) 0.011(6) -0.007(6) 0.012(6)
C80 0.100(10) 0.061(7) 0.058(9) -0.020(7) -0.006(7) 0.021(7)
C82 0.071(8) 0.061(7) 0.077(9) -0.017(6) 0.051(7) -0.034(7)
C84 0.072(8) 0.046(7) 0.041(7) 0.017(5) -0.001(6) -0.007(6)
C85 0.026(6) 0.078(8) 0.082(9) 0.018(7) 0.019(5) -0.012(6)
C86 0.017(5) 0.038(6) 0.074(8) 0.003(6) 0.005(5) -0.010(5)
C87 0.060(8) 0.049(7) 0.061(8) 0.006(6) 0.022(6) -0.001(6)
C88 0.045(7) 0.060(7) 0.055(7) 0.002(6) 0.010(5) -0.004(6)
C89 0.045(7) 0.054(7) 0.077(9) 0.023(6) 0.000(6) -0.004(6)
C90 0.029(7) 0.138(12) 0.096(11) 0.032(9) 0.013(7) -0.001(7)
C91 0.096(10) 0.058(7) 0.065(9) -0.003(7) -0.017(7) 0.013(7)
C92 0.036(5) 0.074(6) 0.047(6) 0.027(5) -0.025(5) 0.001(5)
C93 0.074(8) 0.058(7) 0.044(7) 0.004(6) -0.001(6) 0.021(6)
C94 0.081(9) 0.072(8) 0.071(9) -0.018(8) -0.019(7) 0.021(8)
C95 0.062(8) 0.078(8) 0.068(9) 0.027(7) 0.002(6) 0.000(7)
C96 0.059(9) 0.128(11) 0.079(10) 0.041(9) 0.006(7) -0.016(8)
C97 0.088(9) 0.067(8) 0.070(9) 0.006(8) 0.001(7) 0.019(7)
C98 0.047(7) 0.048(7) 0.080(9) 0.012(6) 0.031(6) -0.021(6)
C99 0.090(10) 0.103(10) 0.098(11) 0.060(9) -0.046(9) -0.021(8)
C100 0.064(8) 0.063(7) 0.076(9) -0.005(7) 0.027(6) -0.011(7)
C101 0.100(11) 0.080(9) 0.126(14) 0.063(9) -0.055(10) -0.015(9)
C102 0.067(8) 0.085(9) 0.076(10) -0.002(8) -0.014(7) 0.024(8)
C103 0.085(9) 0.066(7) 0.050(8) 0.021(6) 0.005(7) -0.026(7)
C104 0.118(11) 0.076(8) 0.041(8) 0.004(7) -0.007(7) 0.036(8)
C105 0.092(10) 0.072(9) 0.050(8) 0.004(8) 0.005(7) 0.040(8)
C106 0.114(11) 0.053(8) 0.111(12) -0.036(8) 0.084(10) -0.061(8)
C107 0.114(11) 0.060(8) 0.081(11) 0.005(8) 0.017(9) -0.022(8)
C108 0.28(2) 0.069(9) 0.082(12) 0.038(9) -0.098(13) -0.029(12)
C109 0.26(2) 0.073(10) 0.090(13) 0.026(9) -0.037(14) -0.055(12)

loop_
_atom_type_symbol
_atom_type_description
_atom_type_scat_dispersion_real
_atom_type_scat_dispersion_imag
_atom_type_scat_source
C C 0.0033 0.0016 'International Tables Vol C Tables 4.2.6.8 and 6.1.1.4'
H H 0.0000 0.0000 'International Tables Vol C Tables 4.2.6.8 and 6.1.1.4'
N N 0.0061 0.0033 'International Tables Vol C Tables 4.2.6.8 and 6.1.1.4'
O O 0.0106 0.0060 'International Tables Vol C Tables 4.2.6.8 and 6.1.1.4'
Eu Eu -0.1578 3.6682 'International Tables Vol C Tables 4.2.6.8 and 6.1.1.4'

loop_
_geom_angle_atom_site_label_1
_geom_angle_atom_site_label_2
_geom_angle_atom_site_label_3
_geom_angle
_geom_angle_site_symmetry_1
_geom_angle_site_symmetry_3
O14 Eu1 O2 104.9(3) 1_445 .
O14 Eu1 O7 82.9(3) 1_445 2_436
O2 Eu1 O7 128.9(3) . 2_436
O14 Eu1 O3 145.5(3) 1_445 .
O2 Eu1 O3 83.9(3) . .
O7 Eu1 O3 117.9(3) 2_436 .
O14 Eu1 O5 76.9(3) 1_445 .
O2 Eu1 O5 75.2(2) . .
O7 Eu1 O5 152.4(3) 2_436 .
O3 Eu1 O5 73.2(3) . .
O14 Eu1 O4 159.9(3) 1_445 .
O2 Eu1 O4 81.5(3) . .
O7 Eu1 O4 78.4(3) 2_436 .
O3 Eu1 O4 53.1(2) . .
O5 Eu1 O4 123.2(2) . .
O14 Eu1 O15 78.3(3) 1_445 2_436
O2 Eu1 O15 78.8(3) . 2_436
O7 Eu1 O15 52.9(2) 2_436 2_436
O3 Eu1 O15 136.1(2) . 2_436
O5 Eu1 O15 137.7(2) . 2_436
O4 Eu1 O15 84.5(2) . 2_436
O14 Eu1 O6 80.3(3) 1_445 .
O2 Eu1 O6 153.9(3) . .
O7 Eu1 O6 76.9(3) 2_436 .
O3 Eu1 O6 78.5(3) . .
O5 Eu1 O6 81.2(3) . .
O4 Eu1 O6 102.5(3) . .
O15 Eu1 O6 127.1(3) 2_436 .
O14 Eu1 C67 171.1(3) 1_445 .
O2 Eu1 C67 80.7(3) . .
O7 Eu1 C67 99.0(3) 2_436 .
O3 Eu1 C67 26.9(3) . .
O5 Eu1 C67 98.2(3) . .
O4 Eu1 C67 26.2(3) . .
O15 Eu1 C67 109.9(3) 2_436 .
O6 Eu1 C67 91.7(3) . .
O14 Eu1 C105 78.3(3) 1_445 2_436
O2 Eu1 C105 104.1(3) . 2_436
O7 Eu1 C105 26.7(3) 2_436 2_436
O3 Eu1 C105 132.7(3) . 2_436
O5 Eu1 C105 154.1(3) . 2_436
O4 Eu1 C105 81.6(3) . 2_436
O15 Eu1 C105 26.2(3) 2_436 2_436
O6 Eu1 C105 102.0(4) . 2_436
C67 Eu1 C105 107.3(3) . 2_436
O12 Eu2 O1 97.7(3) 3_657 3_547
O12 Eu2 O10 147.9(3) 3_657 .
O1 Eu2 O10 91.8(3) 3_547 .
O12 Eu2 O9 78.2(3) 3_657 .
O1 Eu2 O9 76.5(3) 3_547 .
O10 Eu2 O9 74.3(3) . .
O12 Eu2 O16 81.6(3) 3_657 3_657
O1 Eu2 O16 153.2(3) 3_547 3_657
O10 Eu2 O16 76.4(3) . 3_657
O9 Eu2 O16 77.2(2) . 3_657
O12 Eu2 O11 82.6(3) 3_657 .
O1 Eu2 O11 78.7(3) 3_547 .
O10 Eu2 O11 129.4(3) . .
O9 Eu2 O11 146.0(3) . .
O16 Eu2 O11 127.3(3) 3_657 .
O12 Eu2 O8 159.6(3) 3_657 .
O1 Eu2 O8 83.7(3) 3_547 .
O10 Eu2 O8 51.8(3) . .
O9 Eu2 O8 121.6(3) . .
O16 Eu2 O8 106.2(3) 3_657 .
O11 Eu2 O8 77.7(3) . .
O12 Eu2 O17 82.1(3) 3_657 3_657
O1 Eu2 O17 154.7(3) 3_547 3_657
O10 Eu2 O17 101.8(3) . 3_657
O9 Eu2 O17 127.6(3) . 3_657
O16 Eu2 O17 52.0(2) 3_657 3_657
O11 Eu2 O17 76.2(3) . 3_657
O8 Eu2 O17 88.1(3) . 3_657
O12 Eu2 C87 81.0(3) 3_657 3_657
O1 Eu2 C87 178.6(3) 3_547 3_657
O10 Eu2 C87 89.1(3) . 3_657
O9 Eu2 C87 102.7(3) . 3_657
O16 Eu2 C87 26.2(3) 3_657 3_657
O11 Eu2 C87 101.6(3) . 3_657
O8 Eu2 C87 97.7(3) . 3_657
O17 Eu2 C87 25.8(3) 3_657 3_657
O12 Eu2 C60 174.0(4) 3_657 .
O1 Eu2 C60 86.1(3) 3_547 .
O10 Eu2 C60 26.6(3) . .
O9 Eu2 C60 98.2(4) . .
O16 Eu2 C60 93.0(3) 3_657 .
O11 Eu2 C60 102.8(4) . .
O8 Eu2 C60 25.2(3) . .
O17 Eu2 C60 96.6(4) 3_657 .
C87 Eu2 C60 95.2(3) 3_657 .
C56 N1 C36 122.1(8) . .
C56 N1 C78 117.3(7) . .
C36 N1 C78 120.0(8) . .
C54 N2 C55 120.2(8) . .
C54 N2 C43 122.3(8) . .
C55 N2 C43 116.4(8) . .
C77 O1 Eu2 166.6(8) . 3_547
C77 O2 Eu1 139.1(6) . .
C67 O3 Eu1 93.7(7) . .
C67 O4 Eu1 92.2(7) . .
C105 O7 Eu1 95.2(7) . 2_476
C60 O8 Eu2 92.9(7) . .
C60 O10 Eu2 94.5(6) . .
C34 O12 Eu2 155.2(8) . 3_657
C34 O14 Eu1 157.4(8) . 1_665
C105 O15 Eu1 92.4(7) . 2_476
C87 O16 Eu2 93.6(7) . 3_657
C87 O17 Eu2 91.4(7) . 3_657
C69 C1 C106 125.1(12) . .
C26 C3 C52 116.6(11) . .
C25 C9 C86 119.6(10) . .
C89 C20 C95 121.3(9) . .
C89 C20 C34 120.8(11) . .
C95 C20 C34 117.8(12) . .
C37 C21 C82 121.7(10) . .
C37 C21 C87 119.3(11) . .
C82 C21 C87 118.9(11) . .
C90 C23 C92 117.9(10) . .
C90 C23 C41 122.2(11) . .
C92 C23 C41 119.9(10) . .
C9 C25 C44 120.9(10) . .
C62 C26 C3 121.4(11) . .
C62 C26 C67 122.5(10) . .
C3 C26 C67 116.0(10) . .
C58 C32 C100 113.3(10) . .
C58 C32 C88 123.4(11) . .
C100 C32 C88 123.1(10) . .
C68 C33 C57 118.9(9) . .
C68 C33 C44 121.8(10) . .
C57 C33 C44 119.3(10) . .
O14 C34 O12 124.6(10) . .
O14 C34 C20 118.4(12) . .
O12 C34 C20 117.0(12) . .
C85 C35 C56 124.6(10) . .
C74 C36 N1 120.9(10) . .
C74 C36 C64 118.7(8) . .
N1 C36 C64 120.4(10) . .
C21 C37 C58 117.2(11) . .
C66 C38 C56 121.7(9) . .
C62 C40 C48 121.3(10) . .
C72 C41 C61 115.4(9) . .
C72 C41 C23 123.9(10) . .
C61 C41 C23 120.7(9) . .
C76 C43 C99 118.5(10) . .
C76 C43 N2 122.7(9) . .
C99 C43 N2 118.6(10) . .
C25 C44 C51 118.1(9) . .
C25 C44 C33 119.8(9) . .
C51 C44 C33 122.1(9) . .
C65 C45 C54 121.2(10) . .
C78 C46 C71 120.1(10) . .
C86 C47 C51 121.4(9) . .
C52 C48 C40 117.8(11) . .
C52 C48 C98 122.0(11) . .
C40 C48 C98 119.9(10) . .
C47 C51 C44 121.0(9) . .
C48 C52 C3 121.3(11) . .
C59 C54 C45 118.7(10) . .
C59 C54 N2 120.7(10) . .
C45 C54 N2 120.5(10) . .
C73 C55 C96 119.2(10) . .
C73 C55 N2 120.9(11) . .
C96 C55 N2 119.9(11) . .
N1 C56 C35 123.2(9) . .
N1 C56 C38 122.7(9) . .
C35 C56 C38 114.2(9) . .
C74 C57 C33 118.5(10) . .
C37 C58 C32 126.2(12) . .
C54 C59 C75 120.2(10) . .
O8 C60 O10 120.5(10) . .
O8 C60 C93 122.5(12) . .
O10 C60 C93 116.7(11) . .
O8 C60 Eu2 61.9(6) . .
O10 C60 Eu2 58.8(5) . .
C93 C60 Eu2 175.5(10) . .
C95 C61 C41 122.0(9) . .
C40 C62 C26 121.0(11) . .
C102 C63 C78 118.8(11) . .
C68 C64 C36 119.3(10) . .
C45 C65 C98 120.1(10) . .
C38 C66 C88 121.7(10) . .
O4 C67 O3 120.8(11) . .
O4 C67 C26 123.6(10) . .
O3 C67 C26 115.6(10) . .
O4 C67 Eu1 61.6(6) . .
O3 C67 Eu1 59.4(6) . .
C26 C67 Eu1 172.9(9) . .
C33 C68 C64 121.5(10) . .
C1 C69 C109 120.1(11) . .
C1 C69 C105 121.5(12) . .
C109 C69 C105 118.3(12) . .
C79 C71 C46 121.7(11) . .
C41 C72 C89 123.7(10) . .
C55 C73 C92 121.4(11) . .
C36 C74 C57 122.9(10) . .
C98 C75 C59 120.5(10) . .
C43 C76 C103 119.7(10) . .
O1 C77 O2 126.2(10) . .
O1 C77 C86 118.6(10) . .
O2 C77 C86 115.2(11) . .
C46 C78 C63 120.2(9) . .
C46 C78 N1 119.6(10) . .
C63 C78 N1 120.2(10) . .
C71 C79 C102 116.9(10) . .
C71 C79 C97 122.3(10) . .
C102 C79 C97 120.1(10) . .
C97 C80 C104 121.1(11) . .
C100 C82 C21 117.9(10) . .
C101 C84 C103 116.5(10) . .
C101 C84 C107 123.9(11) . .
C103 C84 C107 119.3(10) . .
C35 C85 C88 120.5(10) . .
C47 C86 C9 119.1(8) . .
C47 C86 C77 119.9(9) . .
C9 C86 C77 121.0(9) . .
O17 C87 O16 123.0(10) . .
O17 C87 C21 118.6(11) . .
O16 C87 C21 118.4(11) . .
O17 C87 Eu2 62.8(6) . 3_657
O16 C87 Eu2 60.2(5) . 3_657
C21 C87 Eu2 177.9(8) . 3_657
C85 C88 C66 117.2(10) . .
C85 C88 C32 120.2(9) . .
C66 C88 C32 122.6(10) . .
C20 C89 C72 118.5(9) . .
C23 C90 C96 123.9(12) . .
C93 C91 C94 122.5(11) . .
C73 C92 C23 120.3(9) . .
C104 C93 C91 117.0(10) . .
C104 C93 C60 122.2(11) . .
C91 C93 C60 120.9(11) . .
C97 C94 C91 118.9(11) . .
C61 C95 C20 118.8(11) . .
C55 C96 C90 117.3(12) . .
C94 C97 C80 118.9(11) . .
C94 C97 C79 121.2(11) . .
C80 C97 C79 119.6(11) . .
C75 C98 C65 119.1(9) . .
C75 C98 C48 121.9(10) . .
C65 C98 C48 118.6(10) . .
C101 C99 C43 118.1(12) . .
C82 C100 C32 123.5(10) . .
C84 C101 C99 124.2(12) . .
C63 C102 C79 122.2(11) . .
C76 C103 C84 122.8(10) . .
C93 C104 C80 121.2(11) . .
O15 C105 O7 119.3(11) . .
O15 C105 C69 119.6(12) . .
O7 C105 C69 121.0(12) . .
O15 C105 Eu1 61.4(6) . 2_476
O7 C105 Eu1 58.1(6) . 2_476
C69 C105 Eu1 173.9(8) . 2_476
C1 C106 C107 118.8(10) . .
C108 C107 C106 116.2(11) . .
C108 C107 C84 119.3(12) . .
C106 C107 C84 124.5(11) . .
C109 C108 C107 116.4(12) . .
C69 C109 C108 123.3(13) . .

loop_
_geom_bond_atom_site_label_1
_geom_bond_atom_site_label_2
_geom_bond_distance
_geom_bond_site_symmetry_2
Eu1 O14 2.303(8) 1_445
Eu1 O2 2.306(7) .
Eu1 O7 2.396(8) 2_436
Eu1 O3 2.412(6) .
Eu1 O5 2.433(7) .
Eu1 O4 2.461(8) .
Eu1 O15 2.471(6) 2_436
Eu1 O6 2.483(10) .
Eu1 C67 2.797(13) .
Eu1 C105 2.812(12) 2_436
Eu2 O12 2.264(7) 3_657
Eu2 O1 2.270(7) 3_547
Eu2 O10 2.432(7) .
Eu2 O9 2.444(6) .
Eu2 O16 2.453(6) 3_657
Eu2 O11 2.467(9) .
Eu2 O8 2.503(7) .
Eu2 O17 2.511(7) 3_657
Eu2 C87 2.823(11) 3_657
Eu2 C60 2.833(11) .
N1 C56 1.368(12) .
N1 C36 1.411(11) .
N1 C78 1.471(12) .
N2 C54 1.397(12) .
N2 C55 1.421(12) .
N2 C43 1.451(13) .
O1 C77 1.210(13) .
O1 Eu2 2.270(7) 3_547
O2 C77 1.260(12) .
O3 C67 1.268(12) .
O4 C67 1.238(13) .
O7 C105 1.269(14) .
O7 Eu1 2.396(8) 2_476
O8 C60 1.208(13) .
O10 C60 1.274(14) .
O12 C34 1.235(14) .
O12 Eu2 2.264(7) 3_657
O14 C34 1.225(14) .
O14 Eu1 2.303(8) 1_665
O15 C105 1.244(13) .
O15 Eu1 2.471(6) 2_476
O16 C87 1.249(12) .
O16 Eu2 2.453(6) 3_657
O17 C87 1.229(12) .
O17 Eu2 2.511(7) 3_657
C1 C69 1.278(14) .
C1 C106 1.325(16) .
C3 C26 1.400(16) .
C3 C52 1.419(16) .
C9 C25 1.391(12) .
C9 C86 1.433(13) .
C20 C89 1.379(14) .
C20 C95 1.389(14) .
C20 C34 1.515(13) .
C21 C37 1.354(15) .
C21 C82 1.383(15) .
C21 C87 1.544(15) .
C23 C90 1.310(15) .
C23 C92 1.423(15) .
C23 C41 1.442(13) .
C25 C44 1.395(13) .
C26 C62 1.356(14) .
C26 C67 1.534(16) .
C32 C58 1.380(15) .
C32 C100 1.401(14) .
C32 C88 1.455(14) .
C33 C68 1.366(14) .
C33 C57 1.410(14) .
C33 C44 1.483(13) .
C35 C85 1.362(13) .
C35 C56 1.408(14) .
C36 C74 1.334(13) .
C36 C64 1.418(15) .
C37 C58 1.356(14) .
C38 C66 1.372(13) .
C38 C56 1.424(13) .
C40 C62 1.349(13) .
C40 C48 1.391(15) .
C41 C72 1.379(13) .
C41 C61 1.441(14) .
C43 C76 1.351(14) .
C43 C99 1.402(14) .
C44 C51 1.412(13) .
C45 C65 1.342(13) .
C45 C54 1.397(14) .
C46 C78 1.361(14) .
C46 C71 1.375(14) .
C47 C86 1.358(13) .
C47 C51 1.381(13) .
C48 C52 1.385(16) .
C48 C98 1.502(14) .
C54 C59 1.380(14) .
C55 C73 1.371(14) .
C55 C96 1.406(17) .
C57 C74 1.405(13) .
C59 C75 1.382(14) .
C60 C93 1.490(14) .
C61 C95 1.386(14) .
C63 C102 1.361(14) .
C63 C78 1.387(14) .
C64 C68 1.399(13) .
C65 C98 1.408(14) .
C66 C88 1.417(14) .
C69 C109 1.366(17) .
C69 C105 1.482(15) .
C71 C79 1.371(14) .
C72 C89 1.397(13) .
C73 C92 1.399(13) .
C75 C98 1.372(14) .
C76 C103 1.361(14) .
C77 C86 1.525(13) .
C79 C102 1.402(15) .
C79 C97 1.515(14) .
C80 C97 1.371(15) .
C80 C104 1.392(14) .
C82 C100 1.370(14) .
C84 C101 1.290(14) .
C84 C103 1.391(14) .
C84 C107 1.504(15) .
C85 C88 1.383(14) .
C87 Eu2 2.823(11) 3_657
C90 C96 1.450(15) .
C91 C93 1.389(14) .
C91 C94 1.390(14) .
C93 C104 1.335(14) .
C94 C97 1.351(15) .
C99 C101 1.393(15) .
C105 Eu1 2.812(12) 2_476
C106 C107 1.481(18) .
C107 C108 1.454(17) .
C108 C109 1.384(17) .
